data_8100871
loop_
_publ_author_name
'Kolev, Tsonko'
'Yancheva, Denitsa'
'Kleb, D.-Chr.'
'Sch\"urmann, Markus'
'Glavcheva, Zornitza'
'Preut, Hans'
'Bleckmann, Paul'

_publ_section_title
;
Crystal structure of 2-{3-[2-(3-ethoxy-4-methoxy-phenyl)-vinyl]-5,
5-dimethyl-cyclohex-2-enylidene}-malononitrile, C~22~H~24~N~2~O~2~
;
_journal_issue 1
_journal_name_full 'Zeitschrift f\"ur Kristallographie - New Crystal Structures'
_journal_page_first 67
_journal_page_last 68
_journal_volume 216
_journal_year 2001
_chemical_formula_sum 'C22 H24 N2 O2'
_chemical_formula_weight 348.43
_space_group_IT_number 14
_symmetry_cell_setting monoclinic
_symmetry_space_group_name_Hall '-P 2yn'
_symmetry_space_group_name_H-M 'P 1 21/n 1'
_cell_angle_alpha 90.00
_cell_angle_beta 93.62(2)
_cell_angle_gamma 90.00
_cell_formula_units_Z 4
_cell_length_a 7.5590(10)
_cell_length_b 19.943(2)
_cell_length_c 12.990(2)
_cell_measurement_temperature 291(1)
_cell_volume 1954.3(4)
_diffrn_ambient_temperature 291(1)
_exptl_crystal_density_diffrn 1.184
_cod_original_sg_symbol_H-M 'P 21/n'
_cod_database_code 8100871

loop_
_symmetry_equiv_pos_as_xyz
'x, y, z'
'-x+1/2, y+1/2, -z+1/2'
'-x, -y, -z'
'x-1/2, -y-1/2, z-1/2'

loop_
_atom_site_label
_atom_site_type_symbol
_atom_site_fract_x
_atom_site_fract_y
_atom_site_fract_z
_atom_site_U_iso_or_equiv
_atom_site_adp_type
_atom_site_occupancy
_atom_site_calc_flag
_atom_site_refinement_flags
_atom_site_disorder_assembly
_atom_site_disorder_group
O1 O 0.32310(18) 0.29717(7) 0.39370(12) 0.0685(4) Uani 1 d . . .
C1 C 0.0929(2) 0.48427(9) -0.21148(13) 0.0456(5) Uani 1 d . . .
N1 N 0.1691(3) 0.57330(10) -0.43622(15) 0.0827(6) Uani 1 d . . .
O2 O 0.05642(18) 0.23707(7) 0.48018(10) 0.0583(4) Uani 1 d . . .
C2 C 0.1212(3) 0.45701(9) -0.11033(13) 0.0471(5) Uani 1 d . . .
H2 H 0.2232 0.4693 -0.0711 0.057 Uiso 1 calc R . .
N2 N 0.5119(3) 0.55281(10) -0.15517(16) 0.0816(6) Uani 1 d . . .
C3 C 0.0066(2) 0.41397(9) -0.06859(13) 0.0434(4) Uani 1 d . . .
C4 C -0.1585(3) 0.39218(10) -0.13029(14) 0.0528(5) Uani 1 d . . .
H4A H -0.2575 0.4186 -0.1090 0.063 Uiso 1 calc R . .
H4B H -0.1822 0.3457 -0.1142 0.063 Uiso 1 calc R . .
C5 C -0.1488(3) 0.39899(9) -0.24684(13) 0.0477(5) Uani 1 d . . .
C6 C -0.0798(2) 0.46898(9) -0.26981(14) 0.0506(5) Uani 1 d . . .
H6A H -0.0644 0.4728 -0.3432 0.061 Uiso 1 calc R . .
H6B H -0.1672 0.5019 -0.2521 0.061 Uiso 1 calc R . .
C7 C 0.2159(3) 0.52412(9) -0.25380(14) 0.0490(5) Uani 1 d . . .
C8 C 0.3802(3) 0.54041(10) -0.19876(16) 0.0570(5) Uani 1 d . . .
C9 C 0.1896(3) 0.55181(10) -0.35515(17) 0.0583(5) Uani 1 d . . .
C10 C -0.3344(3) 0.39019(12) -0.29943(16) 0.0695(6) Uani 1 d . . .
H10A H -0.4126 0.4233 -0.2738 0.104 Uiso 1 calc R . .
H10B H -0.3781 0.3462 -0.2848 0.104 Uiso 1 calc R . .
H10C H -0.3289 0.3955 -0.3726 0.104 Uiso 1 calc R . .
C11 C -0.0251(3) 0.34638(11) -0.28809(16) 0.0663(6) Uani 1 d . . .
H11A H 0.0913 0.3516 -0.2550 0.099 Uiso 1 calc R . .
H11B H -0.0195 0.3520 -0.3612 0.099 Uiso 1 calc R . .
H11C H -0.0693 0.3024 -0.2740 0.099 Uiso 1 calc R . .
C12 C 0.0426(2) 0.38996(9) 0.03530(13) 0.0450(4) Uani 1 d . . .
H12 H 0.1439 0.4060 0.0716 0.054 Uiso 1 calc R . .
C13 C -0.0582(3) 0.34639(9) 0.08356(13) 0.0488(5) Uani 1 d . . .
H13 H -0.1605 0.3318 0.0467 0.059 Uiso 1 calc R . .
C14 C -0.0265(2) 0.31926(9) 0.18696(13) 0.0442(4) Uani 1 d . . .
C15 C 0.1343(2) 0.32560(9) 0.24550(13) 0.0459(4) Uani 1 d . . .
H15 H 0.2263 0.3496 0.2186 0.055 Uiso 1 calc R . .
C16 C 0.1598(2) 0.29744(9) 0.34131(14) 0.0437(4) Uani 1 d . . .
C17 C 0.0201(3) 0.26308(9) 0.38435(14) 0.0458(5) Uani 1 d . . .
C18 C -0.1385(3) 0.25704(10) 0.32779(15) 0.0554(5) Uani 1 d . . .
H18 H -0.2322 0.2346 0.3557 0.066 Uiso 1 calc R . .
C19 C -0.1607(3) 0.28378(10) 0.23028(15) 0.0559(5) Uani 1 d . . .
H19 H -0.2683 0.2779 0.1925 0.067 Uiso 1 calc R . .
C20 C 0.3633(8) 0.3355(3) 0.4772(4) 0.0715(13) Uani 0.50 d P A 1
H20A H 0.4826 0.3248 0.5040 0.086 Uiso 0.50 calc PR A 1
H20B H 0.2831 0.3244 0.5301 0.086 Uiso 0.50 calc PR A 1
C21 C 0.3519(16) 0.4106(8) 0.4559(13) 0.080(3) Uani 0.50 d P A 1
H21A H 0.3807 0.4348 0.5186 0.121 Uiso 0.50 calc PR A 1
H21B H 0.2337 0.4218 0.4302 0.121 Uiso 0.50 calc PR A 1
H21C H 0.4340 0.4224 0.4055 0.121 Uiso 0.50 calc PR A 1
C20' C 0.4158(7) 0.3549(3) 0.4119(4) 0.0693(14) Uani 0.50 d P A 2
H20C H 0.4291 0.3787 0.3478 0.083 Uiso 0.50 calc PR A 2
H20D H 0.5329 0.3449 0.4430 0.083 Uiso 0.50 calc PR A 2
C21' C 0.306(2) 0.3999(10) 0.4894(14) 0.121(6) Uani 0.50 d P A 2
H21D H 0.3680 0.4411 0.5041 0.182 Uiso 0.50 calc PR A 2
H21E H 0.2932 0.3757 0.5524 0.182 Uiso 0.50 calc PR A 2
H21F H 0.1904 0.4096 0.4576 0.182 Uiso 0.50 calc PR A 2
C22 C -0.0826(3) 0.20012(13) 0.52303(17) 0.0814(8) Uani 1 d . . .
H22A H -0.0433 0.1842 0.5904 0.122 Uiso 1 calc R . .
H22B H -0.1143 0.1627 0.4793 0.122 Uiso 1 calc R . .
H22C H -0.1840 0.2286 0.5283 0.122 Uiso 1 calc R . .

loop_
_atom_site_aniso_label
_atom_site_aniso_U_11
_atom_site_aniso_U_22
_atom_site_aniso_U_33
_atom_site_aniso_U_23
_atom_site_aniso_U_13
_atom_site_aniso_U_12
O1 0.0487(9) 0.0712(10) 0.0815(10) 0.0036(8) -0.0273(8) -0.0028(7)
C1 0.0487(11) 0.0426(10) 0.0455(10) -0.0004(8) 0.0017(9) 0.0038(9)
N1 0.0953(16) 0.0908(14) 0.0628(12) 0.0213(11) 0.0113(11) -0.0093(12)
O2 0.0549(9) 0.0704(9) 0.0484(8) 0.0173(7) -0.0070(6) -0.0114(7)
C2 0.0470(11) 0.0495(11) 0.0439(10) 0.0002(9) -0.0042(8) -0.0014(9)
N2 0.0663(14) 0.0869(15) 0.0909(15) -0.0065(12) -0.0005(12) -0.0197(11)
C3 0.0450(11) 0.0455(10) 0.0391(9) 0.0004(8) -0.0012(8) 0.0025(9)
C4 0.0502(12) 0.0605(12) 0.0469(11) 0.0050(9) -0.0027(9) -0.0067(10)
C5 0.0488(11) 0.0518(11) 0.0415(10) 0.0041(8) -0.0058(9) -0.0038(9)
C6 0.0492(12) 0.0553(11) 0.0465(10) 0.0075(9) -0.0023(9) 0.0023(9)
C7 0.0532(12) 0.0473(11) 0.0466(11) 0.0016(9) 0.0048(9) -0.0027(9)
C8 0.0599(14) 0.0542(12) 0.0578(12) 0.0028(10) 0.0098(11) -0.0088(11)
C9 0.0636(14) 0.0562(12) 0.0559(13) 0.0051(10) 0.0111(11) -0.0063(10)
C10 0.0630(15) 0.0867(16) 0.0563(13) 0.0071(11) -0.0154(11) -0.0156(13)
C11 0.0791(17) 0.0612(13) 0.0576(13) -0.0054(10) -0.0038(11) 0.0027(11)
C12 0.0443(11) 0.0474(10) 0.0425(10) -0.0010(8) -0.0032(8) -0.0014(9)
C13 0.0486(12) 0.0543(11) 0.0425(10) 0.0017(9) -0.0054(9) -0.0008(9)
C14 0.0427(11) 0.0491(10) 0.0400(9) 0.0018(8) -0.0034(8) -0.0039(9)
C15 0.0404(11) 0.0507(11) 0.0465(10) 0.0031(9) 0.0013(9) -0.0045(9)
C16 0.0381(11) 0.0450(10) 0.0469(10) -0.0001(8) -0.0059(8) -0.0014(8)
C17 0.0496(11) 0.0460(10) 0.0409(10) 0.0033(8) -0.0038(9) -0.0025(9)
C18 0.0442(12) 0.0682(13) 0.0529(12) 0.0131(10) -0.0034(9) -0.0159(10)
C19 0.0457(12) 0.0694(13) 0.0505(12) 0.0106(10) -0.0123(9) -0.0139(10)
C20 0.075(4) 0.073(3) 0.063(3) 0.001(3) -0.019(3) -0.005(3)
C21 0.058(6) 0.070(5) 0.110(8) -0.007(5) -0.028(5) 0.006(5)
C20' 0.064(3) 0.083(4) 0.059(3) 0.021(3) -0.015(3) -0.034(3)
C21' 0.083(8) 0.119(12) 0.159(14) -0.062(9) -0.016(7) 0.002(7)
C22 0.0791(17) 0.1041(19) 0.0600(14) 0.0324(13) -0.0045(12) -0.0305(14)

loop_
_geom_bond_atom_site_label_1
_geom_bond_atom_site_label_2
_geom_bond_distance
_geom_bond_site_symmetry_2
_geom_bond_publ_flag
O1 C20 1.346(5) . ?
O1 C20' 1.360(5) . ?
O1 C16 1.371(2) . ?
C1 C7 1.365(3) . ?
C1 C2 1.426(2) . ?
C1 C6 1.499(2) . ?
N1 C9 1.138(2) . ?
O2 C17 1.360(2) . ?
O2 C22 1.425(2) . ?
C2 C3 1.357(2) . ?
N2 C8 1.141(3) . ?
C3 C12 1.442(2) . ?
C3 C4 1.504(2) . ?
C4 C5 1.526(2) . ?
C5 C11 1.525(3) . ?
C5 C6 1.526(2) . ?
C5 C10 1.531(3) . ?
C7 C9 1.430(3) . ?
C7 C8 1.431(3) . ?
C12 C13 1.338(3) . ?
C13 C14 1.454(2) . ?
C14 C19 1.385(3) . ?
C14 C15 1.398(2) . ?
C15 C16 1.368(2) . ?
C16 C17 1.404(3) . ?
C17 C18 1.372(3) . ?
C18 C19 1.375(3) . ?
C20 C21 1.524(17) . ?
C20' C21' 1.62(2) . ?
